data_4303763
loop_
_publ_author_name
'Jeanette E. Ziegler'
'Guodong Du'
'Philip E. Fanwick'
'Mahdi M. Abu-Omar'

_publ_contact_author_address
;    Department of Chemistry
     Purdue University
     560 Oval Dr.
     W. Lafayette
     IN 47907-2084
     USA
;
_publ_contact_author_email pfanwick@purdue.edu
_publ_contact_author_fax 1(765)4940239
_publ_contact_author_name 'Phillip E. Fanwick'
_publ_contact_author_phone 1(765)4944572
_publ_section_title
;
An Efficient Method for the Preparation of Oxo Molybdenum Salalen Complexes
and Their Unusual Use as Hydrosilylation Catalysts
;
_journal_name_full 'Inorganic Chemistry'
_journal_page_first 11290
_journal_page_last 11296
_journal_paper_doi 10.1021/ic901794h
_journal_volume 48
_journal_year 2009
_chemical_absolute_configuration ad
_chemical_formula_moiety 'C28 H38 Mo1 N2 O4'
_chemical_formula_sum 'C28 H38 Mo N2 O4'
_chemical_formula_weight 562.57
_chemical_name_systematic ' ?'
_space_group_IT_number 4
_symmetry_cell_setting monoclinic
_symmetry_space_group_name_Hall 'P 2yb'
_symmetry_space_group_name_H-M 'P 1 21 1'
_atom_type_scat_source 'International Tables for Crystallography (Vol C)'
_cell_angle_alpha 90.00
_cell_angle_beta 106.2526(6)
_cell_angle_gamma 90.00
_cell_formula_units_Z 4
_cell_length_a 8.50330(10)
_cell_length_b 22.8862(4)
_cell_length_c 14.9349(3)
_cell_measurement_reflns_used 30847
_cell_measurement_temperature 150
_cell_measurement_theta_max 27
_cell_measurement_theta_min 2
_cell_volume 2790.30(8)
_computing_cell_refinement 'DENZO/SCALEPACK (Otwinowski & Minor, 1996)'
_computing_data_collection 'Collect (Nonius, 1998)'
_computing_data_reduction 'DENZO/SCALEPACK (Otwinowski & Minor, 1996)'
_computing_molecular_graphics
;
    ORTEP (Johnson, 1976)
    PLATON (Spek, 1997)
;
_computing_publication_material 'SHELX97(Sheldrick, 2008) and local programs'
_computing_structure_refinement 'SHELX97 (Sheldrick, 2008)'
_computing_structure_solution
;
 Direct methods (SIR2004, Burla et al., 2005)
;
_diffrn_ambient_temperature 150
_diffrn_measured_fraction_theta_full 0.9991
_diffrn_measured_fraction_theta_max 0.9991
_diffrn_measurement_device_type Nonius_KappaCCD
_diffrn_measurement_method \w
_diffrn_radiation_monochromator 'graphite 002'
_diffrn_radiation_type MO-K\a
_diffrn_radiation_wavelength 0.71073
_diffrn_reflns_av_R_equivalents 0.039
_diffrn_reflns_limit_h_max 11
_diffrn_reflns_limit_h_min -11
_diffrn_reflns_limit_k_max 29
_diffrn_reflns_limit_k_min -29
_diffrn_reflns_limit_l_max 19
_diffrn_reflns_limit_l_min -19
_diffrn_reflns_number 30847
_diffrn_reflns_theta_full 27.5
_diffrn_reflns_theta_max 27.49
_diffrn_reflns_theta_min 2.28
_diffrn_standards_number 0
_exptl_absorpt_coefficient_mu 0.490
_exptl_absorpt_correction_T_max 0.8847
_exptl_absorpt_correction_T_min 0.8366
_exptl_absorpt_correction_type multi-scan
_exptl_absorpt_process_details 'SCALEPACK (Otwinowski & Minor, 1997)'
_exptl_crystal_colour_primary orange
_exptl_crystal_density_diffrn 1.339
_exptl_crystal_density_method 'not measured'
_exptl_crystal_description plate
_exptl_crystal_F_000 1176
_exptl_crystal_size_max 0.38
_exptl_crystal_size_mid 0.31
_exptl_crystal_size_min 0.25
_refine_diff_density_max 0.68
_refine_diff_density_min -0.74
_refine_ls_abs_structure_details 'Flack H. D. (1983), Acta Cryst. A39, 876-881'
_refine_ls_abs_structure_Flack -0.01(2)
_refine_ls_extinction_method none
_refine_ls_goodness_of_fit_ref 1.031
_refine_ls_hydrogen_treatment mixed
_refine_ls_matrix_type full
_refine_ls_number_parameters 649
_refine_ls_number_reflns 12688
_refine_ls_number_restraints 1
_refine_ls_R_factor_all 0.054
_refine_ls_R_factor_gt 0.037
_refine_ls_shift/su_max 0.004
_refine_ls_structure_factor_coef Fsqd
_refine_ls_weighting_details '1/[\s^2^(Fo^2^)+(0.0325P)^2^+0.0000P] where P=(Fo^2^+2Fc^2^)/3  '
_refine_ls_weighting_scheme calc
_refine_ls_wR_factor_gt 0.075
_refine_ls_wR_factor_ref 0.079
_reflns_Friedel_coverage 0.9712
_reflns_number_gt 9942
_reflns_number_total 12688
_reflns_threshold_expression >2.0\s(I)
_cod_data_source_file ic901794h_si_002_3.cif
_cod_data_source_block D3075C-MoO2Saladach-tBu-2
_cod_depositor_comments
;
The following automatic conversions were performed:
'_refine_ls_weighting_scheme' value 'calc ' changed to 'calc' according to
'/home/saulius/struct/CIF-dictionaries/cif_core.dic' dictionary named
'cif_core.dic' version 2.4.1 from 2010-06-29.

Automatic conversion script
Id: cif_fix_enum 1527 2010-12-29 10:47:43Z saulius 
;
_cod_original_formula_sum 'C28 H38 Mo1 N2 O4'
_cod_database_code 4303763

loop_
_symmetry_equiv_pos_as_xyz
'x, y, z'
'-x, y+1/2, -z'

loop_
_atom_site_label
_atom_site_fract_x
_atom_site_fract_y
_atom_site_fract_z
_atom_site_U_iso_or_equiv
_atom_site_adp_type
_atom_site_occupancy
_atom_site_symmetry_multiplicity
_atom_site_calc_flag
_atom_site_refinement_flags
_atom_site_disorder_assembly
_atom_site_disorder_group
Mo1 0.14756(3) 0.529107(10) 0.66186(2) 0.02396(9) Uani 1 1 d . . .
Mo2 -0.15677(3) 0.641057(10) 0.84083(2) 0.02544(9) Uani 1 1 d . . .
O11 -0.0023(3) 0.51044(13) 0.71292(18) 0.0295(7) Uani 1 1 d . . .
O12 0.2974(3) 0.55426(14) 0.75498(17) 0.0320(7) Uani 1 1 d . . .
O21 0.0099(3) 0.65875(13) 0.80261(18) 0.0333(7) Uani 1 1 d . . .
O22 -0.2900(3) 0.61197(14) 0.7419(2) 0.0397(8) Uani 1 1 d . . .
O111 -0.0030(3) 0.52311(14) 0.53122(16) 0.0269(6) Uani 1 1 d . . .
O118 0.2430(3) 0.45679(13) 0.6371(2) 0.0301(7) Uani 1 1 d . . .
O211 -0.0257(3) 0.64918(14) 0.97541(16) 0.0299(6) Uani 1 1 d . . .
O218 -0.2566(3) 0.71351(13) 0.8536(2) 0.0322(7) Uani 1 1 d . . .
N18 0.0739(4) 0.62129(15) 0.6390(2) 0.0264(7) Uani 1 1 d . . .
N28 -0.0810(4) 0.54956(16) 0.8776(2) 0.0257(8) Uani 1 1 d . . .
N111 0.3156(3) 0.56719(16) 0.5800(2) 0.0284(7) Uani 1 1 d . . .
N211 -0.3488(4) 0.60520(18) 0.9072(3) 0.0390(9) Uani 1 1 d . . .
C11 -0.0866(4) 0.55619(19) 0.4604(3) 0.0257(9) Uani 1 1 d . . .
C12 -0.1272(4) 0.5356(2) 0.3668(3) 0.0286(9) Uani 1 1 d . . .
C13 -0.2269(5) 0.5715(2) 0.2985(3) 0.0389(11) Uani 1 1 d . . .
C14 -0.2798(5) 0.6253(2) 0.3197(3) 0.0400(10) Uani 1 1 d . . .
C15 -0.2329(4) 0.6466(2) 0.4100(3) 0.0320(10) Uani 1 1 d . . .
C16 -0.1369(4) 0.61159(19) 0.4800(3) 0.0268(9) Uani 1 1 d . . .
C17 -0.0995(4) 0.6303(2) 0.5811(2) 0.0297(10) Uani 1 1 d . . .
C19 0.2061(4) 0.65779(14) 0.6186(2) 0.0278(7) Uani 1 1 d . . .
C21 0.0817(4) 0.61960(19) 1.0439(3) 0.0256(9) Uani 1 1 d . . .
C22 0.1246(4) 0.6427(3) 1.1356(3) 0.0318(9) Uani 1 1 d . . .
C23 0.2367(5) 0.6096(2) 1.2028(3) 0.0396(11) Uani 1 1 d . . .
C24 0.3021(5) 0.5573(2) 1.1839(3) 0.0460(13) Uani 1 1 d . . .
C25 0.2556(4) 0.5363(2) 1.0938(3) 0.0344(11) Uani 1 1 d . . .
C26 0.1468(4) 0.5669(2) 1.0229(3) 0.0275(9) Uani 1 1 d . . .
C27 0.0995(4) 0.5437(2) 0.9243(2) 0.0295(10) Uani 1 1 d . . .
C29 -0.1797(3) 0.51805(15) 0.9313(2) 0.0261(7) Uani 1 1 d . . .
C110 0.2786(4) 0.62799(14) 0.5478(2) 0.0269(7) Uani 1 1 d . . .
C112 0.4473(4) 0.54157(19) 0.5767(3) 0.0294(10) Uani 1 1 d . . .
C113 0.4958(4) 0.4825(2) 0.6068(3) 0.0313(10) Uani 1 1 d . . .
C114 0.6531(5) 0.4644(2) 0.6055(3) 0.0421(11) Uani 1 1 d . . .
C115 0.7086(5) 0.4092(2) 0.6320(3) 0.0539(13) Uani 1 1 d . . .
C116 0.6056(5) 0.3689(2) 0.6584(3) 0.0452(11) Uani 1 1 d . . .
C117 0.4472(4) 0.3836(2) 0.6601(3) 0.0324(10) Uani 1 1 d . . .
C118 0.3961(4) 0.44136(19) 0.6365(3) 0.0285(10) Uani 1 1 d . . .
C121 -0.0669(5) 0.4756(2) 0.3446(3) 0.0362(11) Uani 1 1 d . . .
C122 -0.1205(7) 0.4631(3) 0.2390(3) 0.0556(14) Uani 1 1 d . . .
C123 -0.1375(6) 0.4267(2) 0.3936(3) 0.0454(12) Uani 1 1 d . . .
C124 0.1212(5) 0.4734(2) 0.3778(3) 0.0464(12) Uani 1 1 d . . .
C171 0.3292(5) 0.3384(2) 0.6808(3) 0.0340(10) Uani 1 1 d . . .
C172 0.2590(6) 0.3565(2) 0.7605(4) 0.0511(13) Uani 1 1 d . . .
C173 0.1896(5) 0.3277(2) 0.5923(3) 0.0447(12) Uani 1 1 d . . .
C174 0.4165(5) 0.2795(2) 0.7114(4) 0.0474(12) Uani 1 1 d . . .
C191 0.1535(5) 0.7207(2) 0.5914(3) 0.0355(10) Uani 1 1 d . . .
C192 0.3013(4) 0.75575(17) 0.5826(3) 0.0428(9) Uani 1 1 d . . .
C193 0.3761(5) 0.72790(17) 0.5122(3) 0.0400(9) Uani 1 1 d . . .
C194 0.4237(4) 0.66438(19) 0.5345(3) 0.0331(10) Uani 1 1 d . . .
C210 -0.3534(4) 0.54131(15) 0.9052(3) 0.0326(8) Uani 1 1 d . . .
C212 -0.4795(4) 0.6352(2) 0.9114(3) 0.0330(10) Uani 1 1 d . . .
C213 -0.5062(4) 0.6972(2) 0.8936(3) 0.0301(10) Uani 1 1 d . . .
C214 -0.6525(5) 0.7207(2) 0.9032(3) 0.0461(13) Uani 1 1 d . . .
C215 -0.6906(5) 0.7777(2) 0.8813(4) 0.0577(15) Uani 1 1 d . . .
C216 -0.5866(5) 0.8137(2) 0.8513(3) 0.0483(12) Uani 1 1 d . . .
C217 -0.4364(4) 0.7938(2) 0.8411(3) 0.0329(10) Uani 1 1 d . . .
C218 -0.3992(4) 0.7346(2) 0.8635(3) 0.0292(10) Uani 1 1 d . . .
C221 0.0529(5) 0.7003(2) 1.1574(3) 0.0385(11) Uani 1 1 d . . .
C222 -0.1343(4) 0.6984(2) 1.1279(3) 0.0464(13) Uani 1 1 d . . .
C223 0.1119(6) 0.7502(3) 1.1062(3) 0.0526(13) Uani 1 1 d . . .
C224 0.1082(6) 0.7141(3) 1.2625(3) 0.0513(13) Uani 1 1 d . . .
C271 -0.3159(5) 0.8348(2) 0.8125(3) 0.0384(11) Uani 1 1 d . . .
C272 -0.3909(6) 0.8955(2) 0.7855(4) 0.0604(15) Uani 1 1 d . . .
C273 -0.2620(6) 0.8108(2) 0.7293(3) 0.0499(13) Uani 1 1 d . . .
C274 -0.1642(6) 0.8424(2) 0.8968(4) 0.0530(14) Uani 1 1 d . . .
C291 -0.1788(5) 0.4519(2) 0.9161(3) 0.0370(11) Uani 1 1 d . . .
C292 -0.2762(4) 0.42131(16) 0.9739(3) 0.0410(9) Uani 1 1 d . . .
C293 -0.4491(4) 0.44624(18) 0.9530(3) 0.0465(11) Uani 1 1 d . . .
C294 -0.4463(5) 0.51250(19) 0.9671(3) 0.0398(11) Uani 1 1 d . . .
H13 -0.2591 0.5585 0.2356 0.047 Uiso 1 1 calc R . .
H14 -0.3496 0.6482 0.2716 0.048 Uiso 1 1 calc R . .
H15 -0.2658 0.6844 0.4238 0.038 Uiso 1 1 calc R . .
H18 0.079(4) 0.6380(18) 0.701(3) 0.048 Uiso 1 1 d . . .
H19 0.2964 0.6601 0.6781 0.033 Uiso 1 1 calc R . .
H23 0.2698 0.6239 1.2650 0.048 Uiso 1 1 calc R . .
H24 0.3776 0.5362 1.2320 0.055 Uiso 1 1 calc R . .
H25 0.2990 0.5002 1.0800 0.041 Uiso 1 1 calc R . .
H28 -0.092(5) 0.539(2) 0.831(3) 0.048 Uiso 1 1 d . . .
H29 -0.1291 0.5259 0.9991 0.031 Uiso 1 1 calc R . .
H110 0.1919 0.6268 0.4867 0.032 Uiso 1 1 calc R . .
H112 0.5207 0.5634 0.5521 0.035 Uiso 1 1 calc R . .
H114 0.7223 0.4910 0.5857 0.051 Uiso 1 1 calc R . .
H115 0.8166 0.3982 0.6326 0.065 Uiso 1 1 calc R . .
H116 0.6448 0.3305 0.6756 0.054 Uiso 1 1 calc R . .
H12A -0.0818 0.4946 0.2060 0.083 Uiso 1 1 calc R . .
H12B -0.2403 0.4609 0.2170 0.083 Uiso 1 1 calc R . .
H12C -0.0734 0.4259 0.2267 0.083 Uiso 1 1 calc R . .
H12D -0.1022 0.3885 0.3766 0.068 Uiso 1 1 calc R . .
H12E -0.2574 0.4287 0.3740 0.068 Uiso 1 1 calc R . .
H12F -0.0976 0.4318 0.4614 0.068 Uiso 1 1 calc R . .
H12G 0.1663 0.5045 0.3473 0.070 Uiso 1 1 calc R . .
H12H 0.1591 0.4354 0.3617 0.070 Uiso 1 1 calc R . .
H12I 0.1582 0.4788 0.4455 0.070 Uiso 1 1 calc R . .
H17A -0.1264 0.6723 0.5829 0.036 Uiso 1 1 calc R . .
H17B -0.1728 0.6085 0.6103 0.036 Uiso 1 1 calc R . .
H17C 0.2093 0.3953 0.7475 0.077 Uiso 1 1 calc R . .
H17D 0.3472 0.3576 0.8190 0.077 Uiso 1 1 calc R . .
H17E 0.1757 0.3282 0.7659 0.077 Uiso 1 1 calc R . .
H17F 0.1329 0.3647 0.5713 0.067 Uiso 1 1 calc R . .
H17G 0.1122 0.2996 0.6056 0.067 Uiso 1 1 calc R . .
H17H 0.2343 0.3121 0.5434 0.067 Uiso 1 1 calc R . .
H17I 0.3384 0.2515 0.7242 0.071 Uiso 1 1 calc R . .
H17J 0.5072 0.2853 0.7679 0.071 Uiso 1 1 calc R . .
H17K 0.4592 0.2644 0.6614 0.071 Uiso 1 1 calc R . .
H19A 0.0667 0.7211 0.5313 0.043 Uiso 1 1 calc R . .
H19B 0.1087 0.7385 0.6395 0.043 Uiso 1 1 calc R . .
H19C 0.2667 0.7962 0.5628 0.051 Uiso 1 1 calc R . .
H19D 0.3843 0.7577 0.6440 0.051 Uiso 1 1 calc R . .
H19E 0.4748 0.7503 0.5103 0.048 Uiso 1 1 calc R . .
H19F 0.2967 0.7301 0.4495 0.048 Uiso 1 1 calc R . .
H19G 0.5159 0.6625 0.5922 0.040 Uiso 1 1 calc R . .
H19H 0.4613 0.6473 0.4831 0.040 Uiso 1 1 calc R . .
H210 -0.4074 0.5291 0.8394 0.039 Uiso 1 1 calc R . .
H212 -0.5638 0.6141 0.9276 0.040 Uiso 1 1 calc R . .
H214 -0.7254 0.6968 0.9250 0.055 Uiso 1 1 calc R . .
H215 -0.7914 0.7928 0.8869 0.069 Uiso 1 1 calc R . .
H216 -0.6171 0.8533 0.8371 0.058 Uiso 1 1 calc R . .
H22A -0.1716 0.6673 1.1622 0.070 Uiso 1 1 calc R . .
H22B -0.1740 0.6906 1.0608 0.070 Uiso 1 1 calc R . .
H22C -0.1773 0.7360 1.1417 0.070 Uiso 1 1 calc R . .
H22D 0.0646 0.7872 1.1193 0.079 Uiso 1 1 calc R . .
H22E 0.0771 0.7427 1.0389 0.079 Uiso 1 1 calc R . .
H22F 0.2317 0.7526 1.1276 0.079 Uiso 1 1 calc R . .
H22G 0.0612 0.6853 1.2962 0.077 Uiso 1 1 calc R . .
H22H 0.0706 0.7533 1.2732 0.077 Uiso 1 1 calc R . .
H22I 0.2280 0.7125 1.2850 0.077 Uiso 1 1 calc R . .
H27A 0.1611 0.5653 0.8875 0.035 Uiso 1 1 calc R . .
H27B 0.1308 0.5020 0.9252 0.035 Uiso 1 1 calc R . .
H27C -0.3098 0.9210 0.7699 0.091 Uiso 1 1 calc R . .
H27D -0.4236 0.9123 0.8380 0.091 Uiso 1 1 calc R . .
H27E -0.4873 0.8921 0.7314 0.091 Uiso 1 1 calc R . .
H27F -0.2012 0.7743 0.7474 0.075 Uiso 1 1 calc R . .
H27G -0.1916 0.8395 0.7106 0.075 Uiso 1 1 calc R . .
H27H -0.3589 0.8034 0.6768 0.075 Uiso 1 1 calc R . .
H27I -0.1074 0.8049 0.9116 0.080 Uiso 1 1 calc R . .
H27J -0.1984 0.8560 0.9506 0.080 Uiso 1 1 calc R . .
H27K -0.0901 0.8712 0.8817 0.080 Uiso 1 1 calc R . .
H29A -0.2277 0.4430 0.8492 0.044 Uiso 1 1 calc R . .
H29B -0.0646 0.4374 0.9344 0.044 Uiso 1 1 calc R . .
H29C -0.2194 0.4263 1.0410 0.049 Uiso 1 1 calc R . .
H29D -0.2822 0.3790 0.9598 0.049 Uiso 1 1 calc R . .
H29E -0.5071 0.4276 0.9945 0.056 Uiso 1 1 calc R . .
H29F -0.5101 0.4370 0.8877 0.056 Uiso 1 1 calc R . .
H29G -0.5598 0.5277 0.9511 0.048 Uiso 1 1 calc R . .
H29H -0.3923 0.5219 1.0332 0.048 Uiso 1 1 calc R . .

loop_
_atom_site_aniso_label
_atom_site_aniso_U_11
_atom_site_aniso_U_22
_atom_site_aniso_U_33
_atom_site_aniso_U_12
_atom_site_aniso_U_13
_atom_site_aniso_U_23
Mo1 0.02383(15) 0.0285(2) 0.02042(19) -0.00093(14) 0.00761(13) 0.00047(16)
Mo2 0.02212(15) 0.0324(2) 0.0220(2) -0.00308(14) 0.00648(13) 0.00179(16)
O11 0.0329(13) 0.0314(18) 0.0260(14) -0.0061(11) 0.0114(10) -0.0002(11)
O12 0.0306(14) 0.0411(19) 0.0212(15) -0.0026(12) 0.0023(11) 0.0022(14)
O21 0.0350(13) 0.042(2) 0.0269(14) -0.0066(12) 0.0153(11) -0.0085(13)
O22 0.0356(15) 0.042(2) 0.0352(18) -0.0117(13) -0.0013(13) 0.0065(15)
O111 0.0294(11) 0.0288(15) 0.0218(13) 0.0012(11) 0.0061(9) -0.0015(12)
O118 0.0267(13) 0.0333(18) 0.0328(16) -0.0005(12) 0.0123(11) -0.0004(14)
O211 0.0311(12) 0.0371(18) 0.0205(13) 0.0043(11) 0.0057(10) -0.0025(12)
O218 0.0257(13) 0.0279(17) 0.0453(18) 0.0012(11) 0.0138(12) 0.0095(14)
N18 0.0308(15) 0.030(2) 0.0197(16) -0.0033(13) 0.0090(12) -0.0025(14)
N28 0.0266(14) 0.034(2) 0.0177(16) 0.0005(12) 0.0086(12) 0.0012(14)
N111 0.0291(15) 0.030(2) 0.0302(17) -0.0044(13) 0.0142(12) 0.0040(14)
N211 0.0279(16) 0.036(2) 0.057(2) -0.0008(14) 0.0187(15) 0.0086(18)
C11 0.0177(16) 0.037(3) 0.022(2) -0.0023(15) 0.0042(14) 0.0005(18)
C12 0.0319(17) 0.026(2) 0.028(2) -0.0052(17) 0.0096(15) -0.0048(19)
C13 0.041(2) 0.048(3) 0.021(2) -0.006(2) -0.0009(17) -0.003(2)
C14 0.042(2) 0.038(3) 0.035(2) 0.0055(18) 0.0016(17) 0.0066(19)
C15 0.0292(17) 0.034(3) 0.032(2) -0.0008(17) 0.0068(15) -0.0020(18)
C16 0.0264(18) 0.030(2) 0.026(2) -0.0021(15) 0.0107(16) -0.0039(18)
C17 0.0310(18) 0.033(3) 0.026(2) 0.0074(17) 0.0099(15) -0.001(2)
C19 0.0320(16) 0.0295(19) 0.0219(18) -0.0031(13) 0.0073(13) 0.0004(16)
C21 0.0239(17) 0.032(2) 0.022(2) -0.0027(15) 0.0091(15) 0.0006(18)
C22 0.0288(17) 0.043(3) 0.023(2) -0.008(2) 0.0061(14) 0.004(2)
C23 0.043(2) 0.047(3) 0.026(2) -0.004(2) 0.0046(18) 0.000(2)
C24 0.035(2) 0.069(4) 0.026(2) 0.002(2) -0.0031(16) 0.008(2)
C25 0.0300(18) 0.040(3) 0.035(2) 0.0060(17) 0.0105(15) 0.0044(19)
C26 0.0176(17) 0.044(3) 0.019(2) -0.0004(15) 0.0023(14) 0.0051(18)
C27 0.0213(16) 0.040(3) 0.029(2) 0.0039(16) 0.0097(15) 0.0018(19)
C29 0.0238(15) 0.031(2) 0.0248(18) 0.0010(13) 0.0085(13) 0.0053(16)
C110 0.0272(16) 0.032(2) 0.0214(17) -0.0027(14) 0.0069(12) 0.0007(14)
C112 0.0284(18) 0.027(2) 0.035(2) -0.0085(15) 0.0126(15) -0.0045(17)
C113 0.0250(18) 0.038(3) 0.031(2) -0.0032(16) 0.0093(16) -0.0035(19)
C114 0.0270(19) 0.042(3) 0.058(3) -0.0031(17) 0.0138(18) 0.002(2)
C115 0.0258(19) 0.053(3) 0.086(4) 0.002(2) 0.021(2) 0.002(3)
C116 0.033(2) 0.031(2) 0.069(3) 0.0067(18) 0.0088(19) -0.003(2)
C117 0.0279(19) 0.034(3) 0.034(3) -0.0041(17) 0.0059(17) -0.002(2)
C118 0.0252(19) 0.030(3) 0.029(2) -0.0003(16) 0.0057(16) -0.0071(19)
C121 0.048(2) 0.034(3) 0.024(2) -0.0013(19) 0.0061(18) -0.008(2)
C122 0.086(3) 0.044(3) 0.037(3) 0.004(3) 0.018(3) -0.014(2)
C123 0.060(3) 0.033(3) 0.041(3) -0.007(2) 0.009(2) -0.001(2)
C124 0.051(2) 0.047(3) 0.044(3) 0.004(2) 0.017(2) -0.013(2)
C171 0.033(2) 0.026(3) 0.039(3) -0.0018(17) 0.0057(18) -0.001(2)
C172 0.076(3) 0.031(3) 0.054(3) -0.009(2) 0.031(3) -0.004(2)
C173 0.034(2) 0.042(3) 0.051(3) -0.0096(19) 0.0003(19) -0.006(2)
C174 0.049(2) 0.029(3) 0.057(3) -0.0051(19) 0.004(2) 0.000(2)
C191 0.049(2) 0.027(2) 0.031(2) -0.0050(18) 0.0126(19) -0.0042(19)
C192 0.057(2) 0.032(2) 0.038(2) -0.0122(18) 0.0098(18) -0.0024(19)
C193 0.050(2) 0.033(2) 0.036(2) -0.0124(19) 0.0107(18) 0.0029(18)
C194 0.0291(18) 0.044(3) 0.029(2) -0.0086(16) 0.0128(15) -0.0063(19)
C210 0.0253(16) 0.036(2) 0.035(2) -0.0019(14) 0.0064(14) 0.0068(16)
C212 0.0281(17) 0.045(3) 0.029(2) -0.0071(19) 0.0121(14) -0.005(2)
C213 0.0242(17) 0.035(2) 0.031(2) -0.0013(16) 0.0082(16) -0.0039(19)
C214 0.0285(19) 0.056(3) 0.060(3) -0.0093(19) 0.0222(19) -0.017(2)
C215 0.030(2) 0.057(3) 0.090(4) 0.002(2) 0.024(2) -0.016(3)
C216 0.034(2) 0.046(3) 0.065(3) -0.0009(19) 0.0135(19) -0.010(2)
C217 0.0283(18) 0.034(3) 0.034(3) 0.0030(17) 0.0045(17) -0.007(2)
C218 0.0195(17) 0.040(3) 0.029(2) -0.0014(16) 0.0085(16) -0.001(2)
C221 0.044(2) 0.042(3) 0.028(3) -0.007(2) 0.0083(19) -0.012(2)
C222 0.042(2) 0.064(4) 0.034(3) 0.006(2) 0.0121(19) -0.012(3)
C223 0.068(3) 0.048(3) 0.041(3) -0.013(2) 0.014(2) -0.008(3)
C224 0.058(3) 0.067(4) 0.022(3) -0.003(3) -0.0001(19) -0.014(2)
C271 0.037(2) 0.030(3) 0.049(3) -0.0036(18) 0.012(2) 0.002(2)
C272 0.063(3) 0.035(3) 0.084(4) 0.009(2) 0.023(3) 0.011(3)
C273 0.066(3) 0.040(3) 0.053(3) -0.008(2) 0.032(3) 0.002(3)
C274 0.043(3) 0.053(4) 0.060(3) -0.015(2) 0.011(2) -0.002(3)
C291 0.042(2) 0.034(3) 0.040(3) -0.0009(18) 0.0200(19) -0.002(2)
C292 0.048(2) 0.028(2) 0.051(2) -0.0010(17) 0.0205(19) 0.0038(19)
C293 0.037(2) 0.048(3) 0.054(3) -0.0107(19) 0.0128(18) 0.009(2)
C294 0.0302(19) 0.036(3) 0.056(3) 0.0009(16) 0.0165(18) 0.024(2)

loop_
_atom_type_symbol
_atom_type_radius_bond
Mo 1.30
O 0.73
N 0.75
C 0.77
H 0.32

loop_
_geom_angle_atom_site_label_1
_geom_angle_atom_site_label_2
_geom_angle_atom_site_label_3
_geom_angle
_geom_angle_site_symmetry_1
_geom_angle_site_symmetry_2
_geom_angle_site_symmetry_3
_geom_angle_publ_flag
O12 Mo1 O11 101.59(12) . . . ?
O12 Mo1 O118 100.87(13) . . . ?
O11 Mo1 O118 106.11(12) . . . ?
O12 Mo1 O111 160.20(12) . . . ?
O11 Mo1 O111 93.66(11) . . . ?
O118 Mo1 O111 86.74(12) . . . ?
O12 Mo1 N18 85.29(14) . . . ?
O11 Mo1 N18 95.35(12) . . . ?
O118 Mo1 N18 155.79(12) . . . ?
O111 Mo1 N18 80.74(13) . . . ?
O12 Mo1 N111 82.63(12) . . . ?
O11 Mo1 N111 169.51(12) . . . ?
O118 Mo1 N111 82.26(12) . . . ?
O111 Mo1 N111 80.31(10) . . . ?
N18 Mo1 N111 75.29(11) . . . ?
O21 Mo2 O22 102.21(12) . . . ?
O21 Mo2 O218 105.16(13) . . . ?
O22 Mo2 O218 102.62(14) . . . ?
O21 Mo2 O211 91.85(11) . . . ?
O22 Mo2 O211 159.64(13) . . . ?
O218 Mo2 O211 87.54(12) . . . ?
O21 Mo2 N28 95.48(12) . . . ?
O22 Mo2 N28 85.61(14) . . . ?
O218 Mo2 N28 155.37(11) . . . ?
O211 Mo2 N28 78.37(13) . . . ?
O21 Mo2 N211 169.82(14) . . . ?
O22 Mo2 N211 81.70(13) . . . ?
O218 Mo2 N211 82.87(12) . . . ?
O211 Mo2 N211 82.14(12) . . . ?
N28 Mo2 N211 75.32(12) . . . ?
C11 O111 Mo1 141.5(3) . . . ?
C118 O118 Mo1 133.2(3) . . . ?
C21 O211 Mo2 141.1(3) . . . ?
C218 O218 Mo2 139.8(3) . . . ?
C19 N18 C17 118.6(3) . . . ?
C19 N18 Mo1 111.7(2) . . . ?
C17 N18 Mo1 114.3(3) . . . ?
C19 N18 H18 98(2) . . . ?
C17 N18 H18 105(2) . . . ?
Mo1 N18 H18 107(2) . . . ?
C29 N28 C27 111.2(3) . . . ?
C29 N28 Mo2 114.9(2) . . . ?
C27 N28 Mo2 112.8(3) . . . ?
C29 N28 H28 114(4) . . . ?
C27 N28 H28 105(3) . . . ?
Mo2 N28 H28 98(4) . . . ?
C112 N111 C110 122.0(3) . . . ?
C112 N111 Mo1 122.0(3) . . . ?
C110 N111 Mo1 115.0(2) . . . ?
C212 N211 C210 120.2(3) . . . ?
C212 N211 Mo2 123.0(3) . . . ?
C210 N211 Mo2 111.6(2) . . . ?
O111 C11 C16 118.5(4) . . . ?
O111 C11 C12 121.3(4) . . . ?
C16 C11 C12 120.2(4) . . . ?
C13 C12 C11 116.9(4) . . . ?
C13 C12 C121 122.7(4) . . . ?
C11 C12 C121 120.4(4) . . . ?
C14 C13 C12 121.9(4) . . . ?
C14 C13 H13 119.10 . . . ?
C12 C13 H13 119.10 . . . ?
C13 C14 C15 121.0(4) . . . ?
C13 C14 H14 119.50 . . . ?
C15 C14 H14 119.50 . . . ?
C14 C15 C16 118.7(5) . . . ?
C14 C15 H15 120.70 . . . ?
C16 C15 H15 120.70 . . . ?
C15 C16 C11 121.1(4) . . . ?
C15 C16 C17 120.2(4) . . . ?
C11 C16 C17 118.3(4) . . . ?
N18 C17 C16 115.7(3) . . . ?
N18 C17 H17A 108.40 . . . ?
C16 C17 H17A 108.40 . . . ?
N18 C17 H17B 108.40 . . . ?
C16 C17 H17B 108.40 . . . ?
H17A C17 H17B 107.40 . . . ?
N18 C19 C110 111.3(3) . . . ?
N18 C19 C191 113.5(3) . . . ?
C110 C19 C191 112.5(3) . . . ?
N18 C19 H19 106.30 . . . ?
C110 C19 H19 106.30 . . . ?
C191 C19 H19 106.30 . . . ?
O211 C21 C26 119.4(3) . . . ?
O211 C21 C22 118.8(4) . . . ?
C26 C21 C22 121.8(4) . . . ?
C23 C22 C21 115.6(5) . . . ?
C23 C22 C221 123.2(4) . . . ?
C21 C22 C221 121.3(4) . . . ?
C24 C23 C22 123.7(4) . . . ?
C24 C23 H23 118.20 . . . ?
C22 C23 H23 118.20 . . . ?
C25 C24 C23 118.6(4) . . . ?
C25 C24 H24 120.70 . . . ?
C23 C24 H24 120.70 . . . ?
C24 C25 C26 121.2(5) . . . ?
C24 C25 H25 119.40 . . . ?
C26 C25 H25 119.40 . . . ?
C25 C26 C21 119.1(4) . . . ?
C25 C26 C27 120.4(4) . . . ?
C21 C26 C27 120.4(4) . . . ?
N28 C27 C26 112.3(3) . . . ?
N28 C27 H27A 109.10 . . . ?
C26 C27 H27A 109.10 . . . ?
N28 C27 H27B 109.10 . . . ?
C26 C27 H27B 109.10 . . . ?
H27A C27 H27B 107.90 . . . ?
N28 C29 C210 110.2(3) . . . ?
N28 C29 C291 111.7(3) . . . ?
C210 C29 C291 110.7(3) . . . ?
N28 C29 H29 108.00 . . . ?
C210 C29 H29 108.00 . . . ?
C291 C29 H29 108.00 . . . ?
N111 C110 C19 106.7(3) . . . ?
N111 C110 C194 116.4(3) . . . ?
C19 C110 C194 109.9(3) . . . ?
N111 C110 H110 107.90 . . . ?
C19 C110 H110 107.90 . . . ?
C194 C110 H110 107.90 . . . ?
N111 C112 C113 126.4(4) . . . ?
N111 C112 H112 116.80 . . . ?
C113 C112 H112 116.80 . . . ?
C114 C113 C118 117.5(4) . . . ?
C114 C113 C112 117.5(4) . . . ?
C118 C113 C112 125.0(3) . . . ?
C115 C114 C113 121.4(4) . . . ?
C115 C114 H114 119.30 . . . ?
C113 C114 H114 119.30 . . . ?
C114 C115 C116 119.8(4) . . . ?
C114 C115 H115 120.10 . . . ?
C116 C115 H115 120.10 . . . ?
C117 C116 C115 121.9(5) . . . ?
C117 C116 H116 119.00 . . . ?
C115 C116 H116 119.00 . . . ?
C116 C117 C118 117.0(4) . . . ?
C116 C117 C171 122.1(4) . . . ?
C118 C117 C171 120.8(3) . . . ?
O118 C118 C117 118.4(3) . . . ?
O118 C118 C113 119.3(4) . . . ?
C117 C118 C113 122.2(3) . . . ?
C12 C121 C124 109.9(4) . . . ?
C12 C121 C122 111.5(4) . . . ?
C124 C121 C122 107.9(4) . . . ?
C12 C121 C123 110.3(3) . . . ?
C124 C121 C123 109.3(4) . . . ?
C122 C121 C123 107.9(4) . . . ?
C121 C122 H12A 109.50 . . . ?
C121 C122 H12B 109.50 . . . ?
H12A C122 H12B 109.50 . . . ?
C121 C122 H12C 109.50 . . . ?
H12A C122 H12C 109.50 . . . ?
H12B C122 H12C 109.50 . . . ?
C121 C123 H12D 109.50 . . . ?
C121 C123 H12E 109.50 . . . ?
H12D C123 H12E 109.50 . . . ?
C121 C123 H12F 109.50 . . . ?
H12D C123 H12F 109.50 . . . ?
H12E C123 H12F 109.50 . . . ?
C121 C124 H12G 109.50 . . . ?
C121 C124 H12H 109.50 . . . ?
H12G C124 H12H 109.50 . . . ?
C121 C124 H12I 109.50 . . . ?
H12G C124 H12I 109.50 . . . ?
H12H C124 H12I 109.50 . . . ?
C173 C171 C172 109.8(4) . . . ?
C173 C171 C117 109.1(4) . . . ?
C172 C171 C117 113.2(4) . . . ?
C173 C171 C174 108.0(4) . . . ?
C172 C171 C174 105.5(4) . . . ?
C117 C171 C174 111.1(3) . . . ?
C171 C172 H17C 109.50 . . . ?
C171 C172 H17D 109.50 . . . ?
H17C C172 H17D 109.50 . . . ?
C171 C172 H17E 109.50 . . . ?
H17C C172 H17E 109.50 . . . ?
H17D C172 H17E 109.50 . . . ?
C171 C173 H17F 109.50 . . . ?
C171 C173 H17G 109.50 . . . ?
H17F C173 H17G 109.50 . . . ?
C171 C173 H17H 109.50 . . . ?
H17F C173 H17H 109.50 . . . ?
H17G C173 H17H 109.50 . . . ?
C171 C174 H17I 109.50 . . . ?
C171 C174 H17J 109.50 . . . ?
H17I C174 H17J 109.50 . . . ?
C171 C174 H17K 109.50 . . . ?
H17I C174 H17K 109.50 . . . ?
H17J C174 H17K 109.50 . . . ?
C192 C191 C19 109.3(3) . . . ?
C192 C191 H19A 109.80 . . . ?
C19 C191 H19A 109.80 . . . ?
C192 C191 H19B 109.80 . . . ?
C19 C191 H19B 109.80 . . . ?
H19A C191 H19B 108.30 . . . ?
C193 C192 C191 110.8(3) . . . ?
C193 C192 H19C 109.50 . . . ?
C191 C192 H19C 109.50 . . . ?
C193 C192 H19D 109.50 . . . ?
C191 C192 H19D 109.50 . . . ?
H19C C192 H19D 108.10 . . . ?
C192 C193 C194 112.8(3) . . . ?
C192 C193 H19E 109.00 . . . ?
C194 C193 H19E 109.00 . . . ?
C192 C193 H19F 109.00 . . . ?
C194 C193 H19F 109.00 . . . ?
H19E C193 H19F 107.80 . . . ?
C193 C194 C110 111.7(3) . . . ?
C193 C194 H19G 109.30 . . . ?
C110 C194 H19G 109.30 . . . ?
C193 C194 H19H 109.30 . . . ?
C110 C194 H19H 109.30 . . . ?
H19G C194 H19H 107.90 . . . ?
N211 C210 C29 109.1(3) . . . ?
N211 C210 C294 115.8(3) . . . ?
C29 C210 C294 109.0(3) . . . ?
N211 C210 H210 107.60 . . . ?
C29 C210 H210 107.60 . . . ?
C294 C210 H210 107.60 . . . ?
N211 C212 C213 126.2(4) . . . ?
N211 C212 H212 116.90 . . . ?
C213 C212 H212 116.90 . . . ?
C214 C213 C218 118.2(4) . . . ?
C214 C213 C212 117.1(4) . . . ?
C218 C213 C212 124.7(3) . . . ?
C215 C214 C213 120.1(4) . . . ?
C215 C214 H214 119.90 . . . ?
C213 C214 H214 119.90 . . . ?
C214 C215 C216 121.5(4) . . . ?
C214 C215 H215 119.30 . . . ?
C216 C215 H215 119.30 . . . ?
C215 C216 C217 121.9(5) . . . ?
C215 C216 H216 119.10 . . . ?
C217 C216 H216 119.10 . . . ?
C216 C217 C218 115.9(4) . . . ?
C216 C217 C271 121.9(4) . . . ?
C218 C217 C271 122.1(3) . . . ?
O218 C218 C217 117.7(3) . . . ?
O218 C218 C213 119.9(4) . . . ?
C217 C218 C213 122.4(3) . . . ?
C22 C221 C222 111.0(4) . . . ?
C22 C221 C223 109.3(3) . . . ?
C222 C221 C223 109.7(4) . . . ?
C22 C221 C224 111.7(4) . . . ?
C222 C221 C224 107.2(3) . . . ?
C223 C221 C224 107.9(4) . . . ?
C221 C222 H22A 109.50 . . . ?
C221 C222 H22B 109.50 . . . ?
H22A C222 H22B 109.50 . . . ?
C221 C222 H22C 109.50 . . . ?
H22A C222 H22C 109.50 . . . ?
H22B C222 H22C 109.50 . . . ?
C221 C223 H22D 109.50 . . . ?
C221 C223 H22E 109.50 . . . ?
H22D C223 H22E 109.50 . . . ?
C221 C223 H22F 109.50 . . . ?
H22D C223 H22F 109.50 . . . ?
H22E C223 H22F 109.50 . . . ?
C221 C224 H22G 109.50 . . . ?
C221 C224 H22H 109.50 . . . ?
H22G C224 H22H 109.50 . . . ?
C221 C224 H22I 109.50 . . . ?
H22G C224 H22I 109.50 . . . ?
H22H C224 H22I 109.50 . . . ?
C272 C271 C217 111.5(3) . . . ?
C272 C271 C274 107.7(4) . . . ?
C217 C271 C274 108.3(4) . . . ?
C272 C271 C273 107.8(4) . . . ?
C217 C271 C273 112.2(4) . . . ?
C274 C271 C273 109.2(4) . . . ?
C271 C272 H27C 109.50 . . . ?
C271 C272 H27D 109.50 . . . ?
H27C C272 H27D 109.50 . . . ?
C271 C272 H27E 109.50 . . . ?
H27C C272 H27E 109.50 . . . ?
H27D C272 H27E 109.50 . . . ?
C271 C273 H27F 109.50 . . . ?
C271 C273 H27G 109.50 . . . ?
H27F C273 H27G 109.50 . . . ?
C271 C273 H27H 109.50 . . . ?
H27F C273 H27H 109.50 . . . ?
H27G C273 H27H 109.50 . . . ?
C271 C274 H27I 109.50 . . . ?
C271 C274 H27J 109.50 . . . ?
H27I C274 H27J 109.50 . . . ?
C271 C274 H27K 109.50 . . . ?
H27I C274 H27K 109.50 . . . ?
H27J C274 H27K 109.50 . . . ?
C292 C291 C29 110.2(3) . . . ?
C292 C291 H29A 109.60 . . . ?
C29 C291 H29A 109.60 . . . ?
C292 C291 H29B 109.60 . . . ?
C29 C291 H29B 109.60 . . . ?
H29A C291 H29B 108.10 . . . ?
C291 C292 C293 110.9(3) . . . ?
C291 C292 H29C 109.50 . . . ?
C293 C292 H29C 109.50 . . . ?
C291 C292 H29D 109.50 . . . ?
C293 C292 H29D 109.50 . . . ?
H29C C292 H29D 108.00 . . . ?
C292 C293 C294 111.4(3) . . . ?
C292 C293 H29E 109.30 . . . ?
C294 C293 H29E 109.30 . . . ?
C292 C293 H29F 109.30 . . . ?
C294 C293 H29F 109.30 . . . ?
H29E C293 H29F 108.00 . . . ?
C210 C294 C293 109.6(3) . . . ?
C210 C294 H29G 109.70 . . . ?
C293 C294 H29G 109.70 . . . ?
C210 C294 H29H 109.70 . . . ?
C293 C294 H29H 109.70 . . . ?
H29G C294 H29H 108.20 . . . ?

loop_
_geom_bond_atom_site_label_1
_geom_bond_atom_site_label_2
_geom_bond_distance
_geom_bond_site_symmetry_1
_geom_bond_site_symmetry_2
_geom_bond_publ_flag
Mo1 O12 1.702(3) . . ?
Mo1 O11 1.712(2) . . ?
Mo1 O118 1.924(3) . . ?
Mo1 O111 2.016(2) . . ?
Mo1 N18 2.200(3) . . ?
Mo1 N111 2.297(3) . . ?
Mo2 O21 1.718(2) . . ?
Mo2 O22 1.724(3) . . ?
Mo2 O218 1.897(3) . . ?
Mo2 O211 2.015(2) . . ?
Mo2 N28 2.214(4) . . ?
Mo2 N211 2.287(3) . . ?
O111 C11 1.332(5) . . ?
O118 C118 1.351(4) . . ?
O211 C21 1.347(4) . . ?
O218 C218 1.350(4) . . ?
N18 C19 1.499(4) . . ?
N18 C17 1.501(4) . . ?
N18 H18 0.99(4) . . ?
N28 C29 1.498(4) . . ?
N28 C27 1.504(4) . . ?
N28 H28 0.71(4) . . ?
N111 C112 1.277(5) . . ?
N111 C110 1.477(5) . . ?
N211 C212 1.322(5) . . ?
N211 C210 1.463(5) . . ?
C11 C16 1.395(6) . . ?
C11 C12 1.424(5) . . ?
C12 C13 1.398(7) . . ?
C12 C121 1.534(7) . . ?
C13 C14 1.379(7) . . ?
C13 H13 0.9500 . . ?
C14 C15 1.383(6) . . ?
C14 H14 0.9500 . . ?
C15 C16 1.387(6) . . ?
C15 H15 0.9500 . . ?
C16 C17 1.515(5) . . ?
C17 H17A 0.9900 . . ?
C17 H17B 0.9900 . . ?
C19 C110 1.525(4) . . ?
C19 C191 1.528(6) . . ?
C19 H19 1.0000 . . ?
C21 C26 1.400(6) . . ?
C21 C22 1.417(6) . . ?
C22 C23 1.398(6) . . ?
C22 C221 1.525(7) . . ?
C23 C24 1.384(7) . . ?
C23 H23 0.9500 . . ?
C24 C25 1.379(6) . . ?
C24 H24 0.9500 . . ?
C25 C26 1.384(6) . . ?
C25 H25 0.9500 . . ?
C26 C27 1.511(5) . . ?
C27 H27A 0.9900 . . ?
C27 H27B 0.9900 . . ?
C29 C210 1.515(4) . . ?
C29 C291 1.530(6) . . ?
C29 H29 1.0000 . . ?
C110 C194 1.547(4) . . ?
C110 H110 1.0000 . . ?
C112 C113 1.447(7) . . ?
C112 H112 0.9500 . . ?
C113 C114 1.405(5) . . ?
C113 C118 1.420(6) . . ?
C114 C115 1.367(7) . . ?
C114 H114 0.9500 . . ?
C115 C116 1.403(6) . . ?
C115 H115 0.9500 . . ?
C116 C117 1.395(5) . . ?
C116 H116 0.9500 . . ?
C117 C118 1.406(6) . . ?
C117 C171 1.531(6) . . ?
C121 C124 1.537(6) . . ?
C121 C122 1.541(6) . . ?
C121 C123 1.548(6) . . ?
C122 H12A 0.9800 . . ?
C122 H12B 0.9800 . . ?
C122 H12C 0.9800 . . ?
C123 H12D 0.9800 . . ?
C123 H12E 0.9800 . . ?
C123 H12F 0.9800 . . ?
C124 H12G 0.9800 . . ?
C124 H12H 0.9800 . . ?
C124 H12I 0.9800 . . ?
C171 C173 1.528(6) . . ?
C171 C172 1.530(6) . . ?
C171 C174 1.545(6) . . ?
C172 H17C 0.9800 . . ?
C172 H17D 0.9800 . . ?
C172 H17E 0.9800 . . ?
C173 H17F 0.9800 . . ?
C173 H17G 0.9800 . . ?
C173 H17H 0.9800 . . ?
C174 H17I 0.9800 . . ?
C174 H17J 0.9800 . . ?
C174 H17K 0.9800 . . ?
C191 C192 1.528(5) . . ?
C191 H19A 0.9900 . . ?
C191 H19B 0.9900 . . ?
C192 C193 1.514(5) . . ?
C192 H19C 0.9900 . . ?
C192 H19D 0.9900 . . ?
C193 C194 1.521(6) . . ?
C193 H19E 0.9900 . . ?
C193 H19F 0.9900 . . ?
C194 H19G 0.9900 . . ?
C194 H19H 0.9900 . . ?
C210 C294 1.524(4) . . ?
C210 H210 1.0000 . . ?
C212 C213 1.451(7) . . ?
C212 H212 0.9500 . . ?
C213 C214 1.398(5) . . ?
C213 C218 1.410(5) . . ?
C214 C215 1.361(7) . . ?
C214 H214 0.9500 . . ?
C215 C216 1.373(6) . . ?
C215 H215 0.9500 . . ?
C216 C217 1.405(5) . . ?
C216 H216 0.9500 . . ?
C217 C218 1.410(6) . . ?
C217 C271 1.536(6) . . ?
C221 C222 1.529(5) . . ?
C221 C223 1.535(7) . . ?
C221 C224 1.539(6) . . ?
C222 H22A 0.9800 . . ?
C222 H22B 0.9800 . . ?
C222 H22C 0.9800 . . ?
C223 H22D 0.9800 . . ?
C223 H22E 0.9800 . . ?
C223 H22F 0.9800 . . ?
C224 H22G 0.9800 . . ?
C224 H22H 0.9800 . . ?
C224 H22I 0.9800 . . ?
C271 C272 1.534(7) . . ?
C271 C274 1.539(7) . . ?
C271 C273 1.542(6) . . ?
C272 H27C 0.9800 . . ?
C272 H27D 0.9800 . . ?
C272 H27E 0.9800 . . ?
C273 H27F 0.9800 . . ?
C273 H27G 0.9800 . . ?
C273 H27H 0.9800 . . ?
C274 H27I 0.9800 . . ?
C274 H27J 0.9800 . . ?
C274 H27K 0.9800 . . ?
C291 C292 1.523(5) . . ?
C291 H29A 0.9900 . . ?
C291 H29B 0.9900 . . ?
C292 C293 1.526(5) . . ?
C292 H29C 0.9900 . . ?
C292 H29D 0.9900 . . ?
C293 C294 1.530(6) . . ?
C293 H29E 0.9900 . . ?
C293 H29F 0.9900 . . ?
C294 H29G 0.9900 . . ?
C294 H29H 0.9900 . . ?

loop_
_geom_hbond_atom_site_label_D
_geom_hbond_atom_site_label_H
_geom_hbond_atom_site_label_A
_geom_hbond_distance_DH
_geom_hbond_distance_HA
_geom_hbond_distance_DA
_geom_hbond_angle_DHA
_geom_hbond_site_symmetry_D
_geom_hbond_site_symmetry_A
_geom_hbond_publ_flag
N18 H18 O21 0.995 1.84(5) 2.783(6) 159(3) . . ?
N28 H28 O11 0.724 2.21(5) 2.867(6) 153(4) . . ?

loop_
_geom_torsion_atom_site_label_1
_geom_torsion_atom_site_label_2
_geom_torsion_atom_site_label_3
_geom_torsion_atom_site_label_4
_geom_torsion
_geom_torsion_site_symmetry_1
_geom_torsion_site_symmetry_2
_geom_torsion_site_symmetry_3
_geom_torsion_site_symmetry_4
_geom_torsion_publ_flag
O12 Mo1 O111 C11 -36.9(5) . . . . ?
O11 Mo1 O111 C11 103.7(3) . . . . ?
O118 Mo1 O111 C11 -150.4(3) . . . . ?
N18 Mo1 O111 C11 8.8(3) . . . . ?
N111 Mo1 O111 C11 -67.7(3) . . . . ?
O12 Mo1 O118 C118 -41.3(4) . . . . ?
O11 Mo1 O118 C118 -146.8(3) . . . . ?
O111 Mo1 O118 C118 120.3(4) . . . . ?
N18 Mo1 O118 C118 61.6(5) . . . . ?
N111 Mo1 O118 C118 39.6(3) . . . . ?
O21 Mo2 O211 C21 -80.7(3) . . . . ?
O22 Mo2 O211 C21 53.3(5) . . . . ?
O218 Mo2 O211 C21 174.2(3) . . . . ?
N28 Mo2 O211 C21 14.5(3) . . . . ?
N211 Mo2 O211 C21 91.0(3) . . . . ?
O21 Mo2 O218 C218 164.9(4) . . . . ?
O22 Mo2 O218 C218 58.3(4) . . . . ?
O211 Mo2 O218 C218 -103.8(4) . . . . ?
N28 Mo2 O218 C218 -49.1(6) . . . . ?
N211 Mo2 O218 C218 -21.5(4) . . . . ?
O12 Mo1 N18 C19 62.7(2) . . . . ?
O11 Mo1 N18 C19 163.9(2) . . . . ?
O118 Mo1 N18 C19 -43.4(4) . . . . ?
O111 Mo1 N18 C19 -103.2(2) . . . . ?
N111 Mo1 N18 C19 -20.9(2) . . . . ?
O12 Mo1 N18 C17 -159.2(2) . . . . ?
O11 Mo1 N18 C17 -57.9(2) . . . . ?
O118 Mo1 N18 C17 94.7(3) . . . . ?
O111 Mo1 N18 C17 34.9(2) . . . . ?
N111 Mo1 N18 C17 117.2(2) . . . . ?
O21 Mo2 N28 C29 169.9(2) . . . . ?
O22 Mo2 N28 C29 -88.3(2) . . . . ?
O218 Mo2 N28 C29 22.7(4) . . . . ?
O211 Mo2 N28 C29 79.1(2) . . . . ?
N211 Mo2 N28 C29 -5.7(2) . . . . ?
O21 Mo2 N28 C27 41.0(2) . . . . ?
O22 Mo2 N28 C27 142.9(2) . . . . ?
O218 Mo2 N28 C27 -106.1(3) . . . . ?
O211 Mo2 N28 C27 -49.7(2) . . . . ?
N211 Mo2 N28 C27 -134.6(2) . . . . ?
O12 Mo1 N111 C112 75.6(3) . . . . ?
O11 Mo1 N111 C112 -170.0(6) . . . . ?
O118 Mo1 N111 C112 -26.5(3) . . . . ?
O111 Mo1 N111 C112 -114.5(3) . . . . ?
N18 Mo1 N111 C112 162.6(3) . . . . ?
O12 Mo1 N111 C110 -92.8(2) . . . . ?
O11 Mo1 N111 C110 21.6(8) . . . . ?
O118 Mo1 N111 C110 165.1(3) . . . . ?
O111 Mo1 N111 C110 77.1(2) . . . . ?
N18 Mo1 N111 C110 -5.7(2) . . . . ?
O21 Mo2 N211 C212 159.3(7) . . . . ?
O22 Mo2 N211 C212 -87.3(4) . . . . ?
O218 Mo2 N211 C212 16.7(3) . . . . ?
O211 Mo2 N211 C212 105.2(3) . . . . ?
N28 Mo2 N211 C212 -174.9(4) . . . . ?
O21 Mo2 N211 C210 -46.3(9) . . . . ?
O22 Mo2 N211 C210 67.1(3) . . . . ?
O218 Mo2 N211 C210 171.0(3) . . . . ?
O211 Mo2 N211 C210 -100.5(3) . . . . ?
N28 Mo2 N211 C210 -20.5(3) . . . . ?
Mo1 O111 C11 C16 -26.8(5) . . . . ?
Mo1 O111 C11 C12 154.4(3) . . . . ?
O111 C11 C12 C13 174.7(3) . . . . ?
C16 C11 C12 C13 -4.1(5) . . . . ?
O111 C11 C12 C121 -3.4(5) . . . . ?
C16 C11 C12 C121 177.8(3) . . . . ?
C11 C12 C13 C14 2.0(6) . . . . ?
C121 C12 C13 C14 -179.9(4) . . . . ?
C12 C13 C14 C15 1.5(6) . . . . ?
C13 C14 C15 C16 -2.8(6) . . . . ?
C14 C15 C16 C11 0.6(5) . . . . ?
C14 C15 C16 C17 -172.9(3) . . . . ?
O111 C11 C16 C15 -176.0(3) . . . . ?
C12 C11 C16 C15 2.9(5) . . . . ?
O111 C11 C16 C17 -2.4(5) . . . . ?
C12 C11 C16 C17 176.5(3) . . . . ?
C19 N18 C17 C16 68.3(5) . . . . ?
Mo1 N18 C17 C16 -66.8(4) . . . . ?
C15 C16 C17 N18 -137.2(4) . . . . ?
C11 C16 C17 N18 49.1(5) . . . . ?
C17 N18 C19 C110 -90.7(4) . . . . ?
Mo1 N18 C19 C110 45.4(3) . . . . ?
C17 N18 C19 C191 37.3(4) . . . . ?
Mo1 N18 C19 C191 173.4(3) . . . . ?
Mo2 O211 C21 C26 8.2(5) . . . . ?
Mo2 O211 C21 C22 -171.3(3) . . . . ?
O211 C21 C22 C23 -180.0(3) . . . . ?
C26 C21 C22 C23 0.5(5) . . . . ?
O211 C21 C22 C221 -0.6(5) . . . . ?
C26 C21 C22 C221 179.9(3) . . . . ?
C21 C22 C23 C24 -0.8(6) . . . . ?
C221 C22 C23 C24 179.8(4) . . . . ?
C22 C23 C24 C25 0.3(7) . . . . ?
C23 C24 C25 C26 0.5(6) . . . . ?
C24 C25 C26 C21 -0.8(6) . . . . ?
C24 C25 C26 C27 178.9(3) . . . . ?
O211 C21 C26 C25 -179.2(3) . . . . ?
C22 C21 C26 C25 0.3(5) . . . . ?
O211 C21 C26 C27 1.0(5) . . . . ?
C22 C21 C26 C27 -179.5(3) . . . . ?
C29 N28 C27 C26 -58.3(4) . . . . ?
Mo2 N28 C27 C26 72.4(4) . . . . ?
C25 C26 C27 N28 137.1(4) . . . . ?
C21 C26 C27 N28 -43.1(5) . . . . ?
C27 N28 C29 C210 159.8(3) . . . . ?
Mo2 N28 C29 C210 30.2(4) . . . . ?
C27 N28 C29 C291 -76.6(4) . . . . ?
Mo2 N28 C29 C291 153.7(3) . . . . ?
C112 N111 C110 C19 -138.5(3) . . . . ?
Mo1 N111 C110 C19 29.9(3) . . . . ?
C112 N111 C110 C194 -15.5(5) . . . . ?
Mo1 N111 C110 C194 152.9(2) . . . . ?
N18 C19 C110 N111 -48.5(3) . . . . ?
C191 C19 C110 N111 -177.1(3) . . . . ?
N18 C19 C110 C194 -175.4(3) . . . . ?
C191 C19 C110 C194 56.0(4) . . . . ?
C110 N111 C112 C113 179.6(4) . . . . ?
Mo1 N111 C112 C113 12.0(6) . . . . ?
N111 C112 C113 C114 -174.1(4) . . . . ?
N111 C112 C113 C118 6.6(7) . . . . ?
C118 C113 C114 C115 -0.2(7) . . . . ?
C112 C113 C114 C115 -179.5(4) . . . . ?
C113 C114 C115 C116 2.1(7) . . . . ?
C114 C115 C116 C117 -1.2(8) . . . . ?
C115 C116 C117 C118 -1.7(7) . . . . ?
C115 C116 C117 C171 174.7(4) . . . . ?
Mo1 O118 C118 C117 149.6(3) . . . . ?
Mo1 O118 C118 C113 -34.3(6) . . . . ?
C116 C117 C118 O118 179.7(4) . . . . ?
C171 C117 C118 O118 3.3(6) . . . . ?
C116 C117 C118 C113 3.7(7) . . . . ?
C171 C117 C118 C113 -172.7(4) . . . . ?
C114 C113 C118 O118 -178.8(4) . . . . ?
C112 C113 C118 O118 0.5(6) . . . . ?
C114 C113 C118 C117 -2.8(6) . . . . ?
C112 C113 C118 C117 176.5(4) . . . . ?
C13 C12 C121 C124 123.3(4) . . . . ?
C11 C12 C121 C124 -58.6(5) . . . . ?
C13 C12 C121 C122 3.8(6) . . . . ?
C11 C12 C121 C122 -178.2(4) . . . . ?
C13 C12 C121 C123 -116.1(4) . . . . ?
C11 C12 C121 C123 61.9(5) . . . . ?
C116 C117 C171 C173 -111.4(5) . . . . ?
C118 C117 C171 C173 64.8(5) . . . . ?
C116 C117 C171 C172 126.1(5) . . . . ?
C118 C117 C171 C172 -57.7(5) . . . . ?
C116 C117 C171 C174 7.6(6) . . . . ?
C118 C117 C171 C174 -176.2(4) . . . . ?
N18 C19 C191 C192 173.8(3) . . . . ?
C110 C19 C191 C192 -58.7(4) . . . . ?
C19 C191 C192 C193 57.2(4) . . . . ?
C191 C192 C193 C194 -55.8(4) . . . . ?
C192 C193 C194 C110 53.3(4) . . . . ?
N111 C110 C194 C193 -173.5(3) . . . . ?
C19 C110 C194 C193 -52.2(4) . . . . ?
C212 N211 C210 C29 -162.1(3) . . . . ?
Mo2 N211 C210 C29 42.7(4) . . . . ?
C212 N211 C210 C294 -38.7(5) . . . . ?
Mo2 N211 C210 C294 166.1(3) . . . . ?
N28 C29 C210 N211 -47.6(4) . . . . ?
C291 C29 C210 N211 -171.7(3) . . . . ?
N28 C29 C210 C294 -174.9(3) . . . . ?
C291 C29 C210 C294 61.0(4) . . . . ?
C210 N211 C212 C213 -165.6(4) . . . . ?
Mo2 N211 C212 C213 -13.4(6) . . . . ?
N211 C212 C213 C214 -179.1(4) . . . . ?
N211 C212 C213 C218 4.0(7) . . . . ?
C218 C213 C214 C215 1.7(7) . . . . ?
C212 C213 C214 C215 -175.4(5) . . . . ?
C213 C214 C215 C216 -1.3(8) . . . . ?
C214 C215 C216 C217 0.4(8) . . . . ?
C215 C216 C217 C218 0.1(7) . . . . ?
C215 C216 C217 C271 -176.7(4) . . . . ?
Mo2 O218 C218 C217 -160.2(3) . . . . ?
Mo2 O218 C218 C213 18.7(6) . . . . ?
C216 C217 C218 O218 179.3(4) . . . . ?
C271 C217 C218 O218 -3.9(6) . . . . ?
C216 C217 C218 C213 0.4(7) . . . . ?
C271 C217 C218 C213 177.2(4) . . . . ?
C214 C213 C218 O218 179.8(4) . . . . ?
C212 C213 C218 O218 -3.3(6) . . . . ?
C214 C213 C218 C217 -1.3(6) . . . . ?
C212 C213 C218 C217 175.6(4) . . . . ?
C23 C22 C221 C222 -124.3(4) . . . . ?
C21 C22 C221 C222 56.3(5) . . . . ?
C23 C22 C221 C223 114.6(5) . . . . ?
C21 C22 C221 C223 -64.8(5) . . . . ?
C23 C22 C221 C224 -4.7(6) . . . . ?
C21 C22 C221 C224 176.0(4) . . . . ?
C216 C217 C271 C272 -7.3(6) . . . . ?
C218 C217 C271 C272 176.1(5) . . . . ?
C216 C217 C271 C274 111.0(5) . . . . ?
C218 C217 C271 C274 -65.6(5) . . . . ?
C216 C217 C271 C273 -128.4(5) . . . . ?
C218 C217 C271 C273 55.0(6) . . . . ?
N28 C29 C291 C292 178.4(3) . . . . ?
C210 C29 C291 C292 -58.4(4) . . . . ?
C29 C291 C292 C293 54.7(5) . . . . ?
C291 C292 C293 C294 -55.0(5) . . . . ?
N211 C210 C294 C293 176.6(3) . . . . ?
C29 C210 C294 C293 -60.0(4) . . . . ?
C292 C293 C294 C210 57.6(4) . . . . ?
